data_4114678
loop_
_publ_author_name
'Theodor Agapie'
'Paula L. Diaconescu'
'Christopher C. Cummins'

_publ_section_title
;
 Methine (CH) Transfer via a Chlorine Atom Abstraction/Benzene-Elimination
 Strategy: Molybdenum Methylidyne Synthesis and Elaboration to a
 Phosphaisocyanide Complex
;
_journal_name_full 'Journal of the American Chemical Society'
_journal_page_first 2412
_journal_page_last 2413
_journal_paper_doi 10.1021/ja017278r
_journal_volume 124
_journal_year 2002
_chemical_formula_sum 'C106 H154 Mo2 N6 Na2 O5 P2'
_chemical_formula_weight 1892.15
_chemical_name_systematic
; 
 ? 
;
_space_group_IT_number 15
_symmetry_cell_setting monoclinic
_symmetry_space_group_name_Hall '-C 2yc'
_symmetry_space_group_name_H-M 'C 1 2/c 1'
_atom_sites_solution_hydrogens geom
_atom_sites_solution_primary direct
_atom_sites_solution_secondary difmap
_audit_creation_method SHELXL-97
_cell_angle_alpha 90.00
_cell_angle_beta 104.7850(10)
_cell_angle_gamma 90.00
_cell_formula_units_Z 4
_cell_length_a 28.0270(19)
_cell_length_b 11.0543(7)
_cell_length_c 38.510(3)
_cell_measurement_temperature 183(2)
_cell_volume 11536.1(14)
_computing_cell_refinement 'Bruker SMART'
_computing_data_collection 'Bruker SMART'
_computing_data_reduction 'Bruker SHELXTL'
_computing_molecular_graphics 'Bruker SHELXTL'
_computing_publication_material 'Bruker SHELXTL'
_computing_structure_refinement 'SHELXL-97 (Sheldrick, 1997)'
_computing_structure_solution 'SHELXS-97 (Sheldrick, 1990)'
_diffrn_ambient_temperature 183(2)
_diffrn_measured_fraction_theta_full 0.995
_diffrn_measured_fraction_theta_max 0.995
_diffrn_measurement_device_type 'CCD area detector'
_diffrn_measurement_method 'phi and omega scans'
_diffrn_radiation_monochromator graphite
_diffrn_radiation_source 'fine-focus sealed tube'
_diffrn_radiation_type MoK\a
_diffrn_radiation_wavelength 0.71073
_diffrn_reflns_av_R_equivalents 0.0369
_diffrn_reflns_av_sigmaI/netI 0.0332
_diffrn_reflns_limit_h_max 31
_diffrn_reflns_limit_h_min -19
_diffrn_reflns_limit_k_max 11
_diffrn_reflns_limit_k_min -12
_diffrn_reflns_limit_l_max 42
_diffrn_reflns_limit_l_min -42
_diffrn_reflns_number 22720
_diffrn_reflns_theta_full 23.29
_diffrn_reflns_theta_max 23.29
_diffrn_reflns_theta_min 2.18
_exptl_absorpt_coefficient_mu 0.300
_exptl_absorpt_correction_T_max 0.9536
_exptl_absorpt_correction_T_min 0.9128
_exptl_absorpt_correction_type empirical
_exptl_crystal_density_diffrn 1.089
_exptl_crystal_F_000 4032
_exptl_crystal_size_max 0.31
_exptl_crystal_size_mid 0.21
_exptl_crystal_size_min 0.16
_refine_diff_density_max 0.908
_refine_diff_density_min -0.717
_refine_diff_density_rms 0.080
_refine_ls_extinction_method none
_refine_ls_goodness_of_fit_ref 1.304
_refine_ls_hydrogen_treatment mixed
_refine_ls_matrix_type full
_refine_ls_number_parameters 804
_refine_ls_number_reflns 8301
_refine_ls_number_restraints 4
_refine_ls_restrained_S_all 1.304
_refine_ls_R_factor_all 0.0732
_refine_ls_R_factor_gt 0.0664
_refine_ls_shift/su_max 0.316
_refine_ls_shift/su_mean 0.009
_refine_ls_structure_factor_coef Fsqd
_refine_ls_weighting_details 'calc w=1/[\s^2^(Fo^2^)+(0.0576P)^2^+53.3129P] where P=(Fo^2^+2Fc^2^)/3'
_refine_ls_weighting_scheme calc
_refine_ls_wR_factor_gt 0.1574
_refine_ls_wR_factor_ref 0.1604
_reflns_number_gt 7727
_reflns_number_total 8301
_reflns_threshold_expression >2sigma(I)
_cod_data_source_file ja017278r_s2.cif
_cod_data_source_block 01148m
_cod_original_cell_volume 11536.2(13)
_cod_database_code 4114678

loop_
_symmetry_equiv_pos_as_xyz
'x, y, z'
'-x, y, -z+1/2'
'x+1/2, y+1/2, z'
'-x+1/2, y+1/2, -z+1/2'
'-x, -y, -z'
'x, -y, z-1/2'
'-x+1/2, -y+1/2, -z'
'x+1/2, -y+1/2, z-1/2'

loop_
_atom_site_label
_atom_site_type_symbol
_atom_site_fract_x
_atom_site_fract_y
_atom_site_fract_z
_atom_site_U_iso_or_equiv
_atom_site_adp_type
_atom_site_occupancy
_atom_site_symmetry_multiplicity
_atom_site_calc_flag
_atom_site_refinement_flags
Mo Mo 0.173448(15) 0.05495(4) 0.102100(10) 0.02364(15) Uani 1 1 d .
P P 0.07026(5) -0.03789(12) 0.03409(3) 0.0293(3) Uani 1 1 d .
Na Na -0.03203(8) -0.0560(2) 0.03970(6) 0.0439(5) Uani 1 1 d .
O1S O -0.04671(15) -0.2462(4) 0.05887(12) 0.0552(11) Uani 1 1 d .
N1 N 0.22526(15) 0.0861(4) 0.07611(11) 0.0315(10) Uani 1 1 d .
C1 C 0.12406(18) -0.0028(4) 0.06818(12) 0.0264(11) Uani 1 1 d .
C1S C -0.0928(3) -0.2895(7) 0.0634(3) 0.064(2) Uani 1 1 d .
O2S O -0.07188(16) 0.0537(4) 0.07500(11) 0.0551(11) Uani 1 1 d .
N2 N 0.14340(15) 0.2036(4) 0.11543(11) 0.0290(9) Uani 1 1 d .
C2S C -0.0820(3) -0.4019(8) 0.0852(3) 0.082(2) Uani 1 1 d .
H2SA H -0.0986 -0.4000 0.1051 0.099 Uiso 1 1 calc R
H2SB H -0.0937 -0.4738 0.0702 0.099 Uiso 1 1 calc R
N3 N 0.18809(15) -0.0734(4) 0.13989(10) 0.0283(9) Uani 1 1 d .
C3S C -0.0289(4) -0.4053(11) 0.0993(3) 0.088(3) Uani 1 1 d .
C4S C -0.0092(2) -0.3336(7) 0.0735(2) 0.0518(16) Uani 1 1 d .
C5S C -0.0243(3) -0.0206(8) 0.1298(2) 0.082(2) Uani 1 1 d .
H5SA H -0.0190 -0.0151 0.1559 0.124 Uiso 1 1 calc R
H5SB H 0.0061 0.0025 0.1233 0.124 Uiso 1 1 calc R
H5SC H -0.0330 -0.1039 0.1220 0.124 Uiso 1 1 calc R
C6S C -0.0643(4) 0.0608(10) 0.1123(2) 0.081(3) Uani 1 1 d .
C7S C -0.1191(3) 0.1019(8) 0.0550(2) 0.068(2) Uani 1 1 d .
C8S C -0.1243(4) 0.2331(8) 0.0585(2) 0.092(3) Uani 1 1 d .
H8SA H -0.1570 0.2586 0.0443 0.139 Uiso 1 1 calc R
H8SB H -0.0988 0.2746 0.0497 0.139 Uiso 1 1 calc R
H8SC H -0.1207 0.2538 0.0838 0.139 Uiso 1 1 calc R
C11 C 0.25581(18) 0.1873(5) 0.09204(13) 0.0330(12) Uani 1 1 d .
C12 C 0.2438(2) 0.3047(5) 0.07971(16) 0.0364(13) Uani 1 1 d .
C13 C 0.2714(2) 0.4037(5) 0.09474(15) 0.0403(14) Uani 1 1 d .
C14 C 0.3124(2) 0.3839(6) 0.12255(17) 0.0480(16) Uani 1 1 d .
H14 H 0.333(2) 0.460(5) 0.1334(15) 0.042(15) Uiso 1 1 d .
C15 C 0.3261(2) 0.2681(6) 0.13593(15) 0.0488(16) Uani 1 1 d .
C16 C 0.2967(2) 0.1700(6) 0.12024(15) 0.0391(13) Uani 1 1 d .
H16 H 0.302(2) 0.092(6) 0.1289(16) 0.053(18) Uiso 1 1 d .
C17 C 0.2321(2) 0.0449(5) 0.04035(14) 0.0396(13) Uani 1 1 d .
C18 C 0.1993(3) 0.1189(7) 0.00991(17) 0.0536(17) Uani 1 1 d .
H18B H 0.162(3) 0.114(6) 0.0113(17) 0.07(2) Uiso 1 1 d .
H18A H 0.204(3) 0.206(7) 0.0114(18) 0.07(2) Uiso 1 1 d .
C19 C 0.2861(3) 0.0596(8) 0.0393(2) 0.0578(19) Uani 1 1 d .
H19A H 0.3009(18) 0.010(5) 0.0564(14) 0.018(14) Uiso 1 1 d .
C21 C 0.16389(18) 0.2344(4) 0.15283(13) 0.0288(11) Uani 1 1 d .
C22 C 0.1427(2) 0.1889(5) 0.17931(14) 0.0331(12) Uani 1 1 d .
H22 H 0.1164(18) 0.134(5) 0.1745(13) 0.026(13) Uiso 1 1 d .
C23 C 0.1613(2) 0.2195(5) 0.21514(14) 0.0375(13) Uani 1 1 d .
C24 C 0.2015(2) 0.2961(5) 0.22428(16) 0.0410(14) Uani 1 1 d .
H24 H 0.216(2) 0.319(5) 0.2472(16) 0.043(16) Uiso 1 1 d .
C25 C 0.2232(2) 0.3443(5) 0.19882(14) 0.0390(13) Uani 1 1 d .
C26 C 0.20417(19) 0.3115(5) 0.16297(14) 0.0314(12) Uani 1 1 d .
H26 H 0.2213(18) 0.348(5) 0.1469(14) 0.032(14) Uiso 1 1 d .
C27 C 0.09991(18) 0.2781(5) 0.09622(14) 0.0325(12) Uani 1 1 d .
C28 C 0.1039(3) 0.4069(6) 0.1102(2) 0.0472(16) Uani 1 1 d .
H28B H 0.077(2) 0.455(5) 0.0951(15) 0.041(15) Uiso 1 1 d .
H28A H 0.0985(19) 0.411(5) 0.1324(16) 0.030(15) Uiso 1 1 d .
H28C H 0.130(2) 0.436(5) 0.1077(15) 0.033(17) Uiso 1 1 d .
C29 C 0.0990(2) 0.2826(6) 0.05666(16) 0.0371(13) Uani 1 1 d .
H29C H 0.126(2) 0.321(5) 0.0533(13) 0.031(15) Uiso 1 1 d .
H29B H 0.0932(19) 0.201(5) 0.0437(14) 0.037(14) Uiso 1 1 d .
H29A H 0.076(2) 0.328(5) 0.0473(15) 0.039(17) Uiso 1 1 d .
C31 C 0.23898(19) -0.0667(4) 0.15964(13) 0.0299(11) Uani 1 1 d .
C32 C 0.2745(2) -0.1379(5) 0.14975(14) 0.0371(13) Uani 1 1 d .
H32 H 0.262(2) -0.188(6) 0.1275(17) 0.054(17) Uiso 1 1 d .
C33 C 0.3235(2) -0.1333(6) 0.16855(15) 0.0459(15) Uani 1 1 d .
C34 C 0.3371(2) -0.0558(6) 0.19741(16) 0.0448(15) Uani 1 1 d .
H34 H 0.365(2) -0.050(5) 0.2066(15) 0.032(16) Uiso 1 1 d .
C35 C 0.30357(19) 0.0184(5) 0.20788(14) 0.0352(13) Uani 1 1 d .
C36 C 0.2548(2) 0.0119(5) 0.18875(13) 0.0307(12) Uani 1 1 d .
H36 H 0.2311(19) 0.052(4) 0.1937(13) 0.022(13) Uiso 1 1 d .
C37 C 0.1596(2) -0.1729(5) 0.15174(13) 0.0344(12) Uani 1 1 d .
C38 C 0.1052(2) -0.1590(7) 0.13226(17) 0.0453(15) Uani 1 1 d .
H38A H 0.089(2) -0.075(6) 0.1334(17) 0.057(19) Uiso 1 1 d .
H38B H 0.097(2) -0.175(5) 0.1058(16) 0.040(15) Uiso 1 1 d .
C39 C 0.1777(3) -0.2972(6) 0.1443(2) 0.0546(18) Uani 1 1 d .
H39A H 0.181(2) -0.304(5) 0.1218(17) 0.037(16) Uiso 1 1 d .
C41 C 0.07496(17) -0.1983(5) 0.02412(13) 0.0282(11) Uani 1 1 d .
C42 C 0.1140(2) -0.2748(5) 0.04034(14) 0.0352(13) Uani 1 1 d .
H42 H 0.1392(18) -0.243(4) 0.0576(13) 0.022(12) Uiso 1 1 d .
C43 C 0.1146(2) -0.3941(5) 0.03064(15) 0.0402(14) Uani 1 1 d .
H43 H 0.141(2) -0.446(6) 0.0412(16) 0.054(18) Uiso 1 1 d .
C44 C 0.0756(2) -0.4422(6) 0.00455(16) 0.0444(15) Uani 1 1 d .
H44 H 0.076(2) -0.513(6) 0.0008(16) 0.043(18) Uiso 1 1 d .
C45 C 0.0366(2) -0.3702(5) -0.01165(15) 0.0376(13) Uani 1 1 d .
H45 H 0.0084(17) -0.404(4) -0.0291(12) 0.015(11) Uiso 1 1 d .
C46 C 0.0364(2) -0.2494(5) -0.00203(14) 0.0329(12) Uani 1 1 d .
H46 H 0.0090(19) -0.201(5) -0.0122(13) 0.027(13) Uiso 1 1 d .
C110 C 0.2181(3) -0.0884(6) 0.03564(18) 0.0459(15) Uani 1 1 d .
H11A H 0.181(2) -0.099(5) 0.0324(13) 0.030(13) Uiso 1 1 d .
H11B H 0.239(2) -0.134(5) 0.0572(17) 0.048(17) Uiso 1 1 d .
C131 C 0.2564(3) 0.5285(6) 0.0817(3) 0.0573(19) Uani 1 1 d .
H13A H 0.278(3) 0.587(8) 0.085(2) 0.09(3) Uiso 1 1 d .
C151 C 0.3714(2) 0.2473(8) 0.16663(17) 0.069(2) Uani 1 1 d .
H15A H 0.3748 0.1607 0.1721 0.104 Uiso 1 1 calc R
H15B H 0.3679 0.2916 0.1879 0.104 Uiso 1 1 calc R
H15C H 0.4007 0.2761 0.1597 0.104 Uiso 1 1 calc R
C210 C 0.0524(2) 0.2197(7) 0.10057(18) 0.0437(15) Uani 1 1 d .
H21A H 0.025(2) 0.264(6) 0.0869(16) 0.049(17) Uiso 1 1 d .
H21B H 0.050(2) 0.224(5) 0.1223(16) 0.036(16) Uiso 1 1 d .
C231 C 0.1386(3) 0.1667(8) 0.2436(2) 0.0552(18) Uani 1 1 d .
H23A H 0.117(2) 0.228(6) 0.2489(17) 0.06(2) Uiso 1 1 d .
C251 C 0.2664(2) 0.4280(6) 0.20935(16) 0.0510(16) Uani 1 1 d .
H25A H 0.2748 0.4409 0.2354 0.076 Uiso 1 1 calc R
H25B H 0.2580 0.5057 0.1970 0.076 Uiso 1 1 calc R
H25C H 0.2947 0.3923 0.2025 0.076 Uiso 1 1 calc R
C310 C 0.1648(3) -0.1611(7) 0.19229(16) 0.0462(15) Uani 1 1 d .
H31C H 0.144(2) -0.221(6) 0.2002(16) 0.052(18) Uiso 1 1 d .
H31B H 0.1564(17) -0.094(5) 0.1977(12) 0.012(13) Uiso 1 1 d .
H31A H 0.205(3) -0.185(6) 0.2055(18) 0.07(2) Uiso 1 1 d .
C331 C 0.3609(4) -0.2148(11) 0.1575(3) 0.078(3) Uani 1 1 d .
C351 C 0.3193(3) 0.1014(7) 0.23964(19) 0.0502(16) Uani 1 1 d .
H35A H 0.289(3) 0.147(8) 0.241(2) 0.10(3) Uiso 1 1 d .
H18B H 0.201(2) 0.092(6) -0.0143(19) 0.064(19) Uiso 1 1 d .
H7SA H -0.149(3) 0.058(7) 0.061(2) 0.10(3) Uiso 1 1 d .
H21C H 0.049(2) 0.126(7) 0.0921(17) 0.062(19) Uiso 1 1 d .
H4SB H -0.005(3) -0.383(7) 0.0541(19) 0.07(2) Uiso 1 1 d .
H33A H 0.349(2) -0.263(6) 0.1386(19) 0.053(19) Uiso 1 1 d .
H39B H 0.171(3) -0.356(8) 0.156(2) 0.10(3) Uiso 1 1 d .
H4SA H 0.019(3) -0.292(6) 0.0824(18) 0.06(2) Uiso 1 1 d .
H38C H 0.084(2) -0.215(6) 0.1388(16) 0.056(18) Uiso 1 1 d .
H33C H 0.384(3) -0.199(8) 0.168(2) 0.07(3) Uiso 1 1 d .
H19C H 0.295(3) 0.014(7) 0.016(2) 0.09(2) Uiso 1 1 d .
H11C H 0.226(2) -0.120(6) 0.0145(18) 0.056(18) Uiso 1 1 d .
H13B H 0.239(4) 0.553(8) 0.093(3) 0.10(4) Uiso 1 1 d .
H39B H 0.222(3) -0.313(6) 0.1559(19) 0.08(2) Uiso 1 1 d .
H1SA H -0.115(3) -0.292(8) 0.040(2) 0.11(3) Uiso 1 1 d .
H6SA H -0.050(3) 0.161(9) 0.119(2) 0.11(3) Uiso 1 1 d .
H19B H 0.296(3) 0.154(8) 0.040(2) 0.09(3) Uiso 1 1 d .
H33B H 0.373(4) -0.173(11) 0.136(3) 0.16(5) Uiso 1 1 d .
H6SB H -0.094(3) 0.046(7) 0.115(2) 0.08(3) Uiso 1 1 d .
H3SA H -0.014(4) -0.497(10) 0.104(3) 0.12(3) Uiso 1 1 d .
H23C H 0.119(3) 0.102(9) 0.236(2) 0.10(3) Uiso 1 1 d .
H1SB H -0.097(3) -0.220(9) 0.079(2) 0.11(3) Uiso 1 1 d .
H7SB H -0.115(4) 0.093(9) 0.025(3) 0.13(3) Uiso 1 1 d .
H13C H 0.248(3) 0.538(8) 0.056(3) 0.10(3) Uiso 1 1 d .
H23B H 0.157(4) 0.134(10) 0.258(3) 0.12(4) Uiso 1 1 d .
H12 H 0.218(2) 0.320(6) 0.0645(17) 0.05(2) Uiso 1 1 d .
H35B H 0.336(4) 0.169(9) 0.231(3) 0.12(4) Uiso 1 1 d .
H35C H 0.320(3) 0.062(8) 0.263(3) 0.11(3) Uiso 1 1 d .
H3SB H -0.011(5) -0.385(13) 0.118(3) 0.17(6) Uiso 1 1 d .
C11S C 0.0430(11) -0.513(3) 0.2026(8) 0.147(10) Uiso 0.50 1 d PD
O3S O 0.0159(11) -0.622(3) 0.1975(8) 0.246(12) Uiso 0.50 1 d PD
C12S C 0.0317(14) -0.380(3) 0.2110(10) 0.199(14) Uiso 0.50 1 d PD
C9S C 0.0155(13) -0.691(3) 0.2291(9) 0.194(14) Uiso 0.50 1 d PD
C10S C -0.0036(15) -0.822(3) 0.2300(9) 0.210(16) Uiso 0.50 1 d PD

loop_
_atom_site_aniso_label
_atom_site_aniso_U_11
_atom_site_aniso_U_22
_atom_site_aniso_U_33
_atom_site_aniso_U_23
_atom_site_aniso_U_13
_atom_site_aniso_U_12
Mo 0.0245(2) 0.0240(2) 0.0204(2) 0.00022(18) 0.00205(16) -0.00320(18)
P 0.0286(7) 0.0280(7) 0.0273(7) -0.0032(6) -0.0002(5) -0.0027(6)
Na 0.0434(12) 0.0495(13) 0.0411(12) 0.0059(11) 0.0151(10) 0.0031(11)
O1S 0.043(2) 0.052(3) 0.072(3) 0.010(2) 0.017(2) 0.000(2)
N1 0.033(2) 0.035(2) 0.028(2) -0.0017(19) 0.0083(18) -0.0061(19)
C1 0.030(3) 0.027(3) 0.022(2) 0.003(2) 0.006(2) 0.002(2)
C1S 0.044(4) 0.062(5) 0.085(6) 0.006(4) 0.018(4) -0.002(4)
O2S 0.055(3) 0.065(3) 0.052(3) -0.009(2) 0.025(2) -0.002(2)
N2 0.032(2) 0.025(2) 0.029(2) -0.0043(18) 0.0038(18) -0.0022(18)
C2S 0.064(5) 0.087(6) 0.107(7) 0.026(5) 0.041(5) -0.004(4)
N3 0.030(2) 0.028(2) 0.023(2) 0.0004(18) -0.0003(17) -0.0007(18)
C3S 0.067(6) 0.099(7) 0.099(8) 0.041(6) 0.025(6) 0.009(5)
C4S 0.038(4) 0.053(4) 0.063(4) -0.001(4) 0.011(3) -0.002(3)
C5S 0.093(6) 0.087(6) 0.067(5) 0.012(5) 0.021(5) -0.010(5)
C6S 0.070(6) 0.120(8) 0.054(5) 0.000(5) 0.020(4) 0.006(6)
C7S 0.050(4) 0.083(6) 0.073(5) -0.005(4) 0.019(4) 0.003(4)
C8S 0.122(8) 0.095(7) 0.078(6) 0.013(5) 0.058(6) 0.034(6)
C11 0.028(3) 0.044(3) 0.029(3) -0.006(2) 0.010(2) -0.010(2)
C12 0.032(3) 0.038(3) 0.041(3) -0.005(3) 0.012(3) -0.008(3)
C13 0.037(3) 0.042(3) 0.046(3) -0.010(3) 0.019(3) -0.014(3)
C14 0.047(4) 0.052(4) 0.048(4) -0.014(3) 0.018(3) -0.025(3)
C15 0.038(3) 0.076(5) 0.032(3) -0.006(3) 0.010(3) -0.024(3)
C16 0.037(3) 0.046(4) 0.033(3) 0.000(3) 0.008(3) -0.012(3)
C17 0.044(3) 0.044(3) 0.035(3) -0.003(3) 0.017(3) -0.010(3)
C18 0.071(5) 0.059(5) 0.032(3) -0.002(3) 0.014(3) -0.005(4)
C19 0.049(4) 0.078(6) 0.053(4) -0.017(4) 0.026(4) -0.014(4)
C21 0.029(3) 0.026(3) 0.030(3) -0.004(2) 0.004(2) 0.008(2)
C22 0.033(3) 0.030(3) 0.035(3) -0.001(2) 0.006(2) 0.003(2)
C23 0.046(3) 0.038(3) 0.031(3) 0.000(2) 0.015(3) 0.007(3)
C24 0.045(3) 0.043(3) 0.033(3) -0.009(3) 0.006(3) 0.007(3)
C25 0.039(3) 0.041(3) 0.035(3) -0.006(3) 0.006(3) 0.000(3)
C26 0.032(3) 0.032(3) 0.029(3) -0.005(2) 0.007(2) -0.002(2)
C27 0.032(3) 0.029(3) 0.033(3) -0.002(2) 0.001(2) 0.002(2)
C28 0.052(4) 0.038(4) 0.046(4) -0.002(3) 0.003(4) 0.007(3)
C29 0.036(3) 0.029(3) 0.041(3) 0.009(3) 0.000(3) 0.002(3)
C31 0.036(3) 0.026(3) 0.025(3) 0.001(2) 0.002(2) -0.002(2)
C32 0.040(3) 0.042(3) 0.027(3) 0.000(3) 0.005(2) 0.007(3)
C33 0.041(3) 0.057(4) 0.038(3) 0.000(3) 0.009(3) 0.014(3)
C34 0.025(3) 0.064(4) 0.039(3) 0.005(3) -0.004(3) 0.004(3)
C35 0.033(3) 0.041(3) 0.028(3) 0.003(2) 0.002(2) -0.003(2)
C36 0.032(3) 0.031(3) 0.028(3) 0.004(2) 0.006(2) 0.003(2)
C37 0.042(3) 0.030(3) 0.027(3) 0.007(2) 0.001(2) -0.009(2)
C38 0.041(3) 0.050(4) 0.039(4) 0.012(3) 0.001(3) -0.016(3)
C39 0.080(5) 0.031(4) 0.052(4) 0.004(3) 0.016(4) -0.010(3)
C41 0.024(3) 0.033(3) 0.027(3) 0.001(2) 0.005(2) -0.007(2)
C42 0.035(3) 0.038(3) 0.028(3) 0.005(2) 0.002(2) -0.007(3)
C43 0.043(3) 0.032(3) 0.039(3) 0.007(3) -0.002(3) 0.004(3)
C44 0.064(4) 0.024(3) 0.041(3) 0.001(3) 0.007(3) 0.003(3)
C45 0.042(3) 0.031(3) 0.035(3) -0.004(2) 0.001(3) -0.007(3)
C46 0.035(3) 0.032(3) 0.029(3) 0.001(2) 0.002(2) 0.001(2)
C110 0.051(4) 0.046(4) 0.044(4) -0.013(3) 0.020(3) -0.009(3)
C131 0.059(5) 0.036(4) 0.084(6) -0.008(4) 0.032(4) -0.009(3)
C151 0.053(4) 0.101(6) 0.042(4) 0.004(4) -0.010(3) -0.035(4)
C210 0.032(3) 0.058(4) 0.038(4) 0.005(3) 0.003(3) 0.005(3)
C231 0.064(5) 0.068(5) 0.039(4) 0.002(4) 0.023(4) 0.002(5)
C251 0.049(4) 0.053(4) 0.045(3) -0.012(3) 0.000(3) -0.013(3)
C310 0.058(4) 0.047(4) 0.034(3) 0.007(3) 0.012(3) -0.012(4)
C331 0.053(5) 0.123(8) 0.050(5) -0.027(6) 0.002(4) 0.031(5)
C351 0.049(4) 0.053(4) 0.043(4) -0.008(3) 0.001(3) -0.008(3)

loop_
_atom_type_symbol
_atom_type_description
_atom_type_scat_dispersion_real
_atom_type_scat_dispersion_imag
_atom_type_scat_source
C C 0.0033 0.0016 'International Tables Vol C Tables 4.2.6.8 and 6.1.1.4'
H H 0.0000 0.0000 'International Tables Vol C Tables 4.2.6.8 and 6.1.1.4'
N N 0.0061 0.0033 'International Tables Vol C Tables 4.2.6.8 and 6.1.1.4'
P P 0.1023 0.0942 'International Tables Vol C Tables 4.2.6.8 and 6.1.1.4'
Mo Mo -1.6832 0.6857 'International Tables Vol C Tables 4.2.6.8 and 6.1.1.4'
O O 0.0106 0.0060 'International Tables Vol C Tables 4.2.6.8 and 6.1.1.4'
Na Na 0.0362 0.0249 'International Tables Vol C Tables 4.2.6.8 and 6.1.1.4'

loop_
_geom_angle_atom_site_label_1
_geom_angle_atom_site_label_2
_geom_angle_atom_site_label_3
_geom_angle
_geom_angle_site_symmetry_1
_geom_angle_site_symmetry_3
C1 Mo N2 100.82(19) . .
C1 Mo N1 103.03(19) . .
N2 Mo N1 113.63(17) . .
C1 Mo N3 105.02(19) . .
N2 Mo N3 115.07(17) . .
N1 Mo N3 116.60(17) . .
C1 P C41 106.0(2) . .
C1 P Na 128.52(17) . .
C41 P Na 94.20(16) . .
C1 P Na 131.79(17) . 5
C41 P Na 99.60(16) . 5
Na P Na 88.48(7) . 5
O1S Na O2S 97.93(17) . .
O1S Na P 110.13(13) . .
O2S Na P 129.41(14) . .
O1S Na P 125.35(15) . 5
O2S Na P 105.66(14) . 5
P Na P 91.52(7) . 5
O1S Na Na 131.44(15) . 5
O2S Na Na 130.36(16) . 5
P Na Na 45.97(5) . 5
P Na Na 45.55(5) 5 5
C1S O1S C4S 108.7(5) . .
C1S O1S Na 126.0(4) . .
C4S O1S Na 124.7(4) . .
C11 N1 C17 114.9(4) . .
C11 N1 Mo 110.4(3) . .
C17 N1 Mo 133.3(3) . .
Mo C1 P 171.0(3) . .
O1S C1S C2S 106.9(6) . .
C6S O2S C7S 113.8(6) . .
C6S O2S Na 131.5(5) . .
C7S O2S Na 113.1(4) . .
C21 N2 C27 115.3(4) . .
C21 N2 Mo 111.5(3) . .
C27 N2 Mo 132.5(3) . .
C3S C2S C1S 105.9(7) . .
C31 N3 C37 114.3(4) . .
C31 N3 Mo 109.9(3) . .
C37 N3 Mo 135.8(3) . .
C2S C3S C4S 105.0(7) . .
O1S C4S C3S 105.3(6) . .
O2S C6S C5S 109.8(7) . .
O2S C7S C8S 114.3(7) . .
C16 C11 C12 118.6(5) . .
C16 C11 N1 120.7(5) . .
C12 C11 N1 120.7(5) . .
C13 C12 C11 122.3(6) . .
C14 C13 C12 117.9(6) . .
C14 C13 C131 121.3(6) . .
C12 C13 C131 120.8(6) . .
C13 C14 C15 122.1(5) . .
C14 C15 C16 118.3(5) . .
C14 C15 C151 121.6(6) . .
C16 C15 C151 120.1(6) . .
C11 C16 C15 120.8(6) . .
N1 C17 C110 108.1(4) . .
N1 C17 C18 110.2(5) . .
C110 C17 C18 109.8(5) . .
N1 C17 C19 110.4(5) . .
C110 C17 C19 109.0(6) . .
C18 C17 C19 109.2(6) . .
C26 C21 C22 118.8(5) . .
C26 C21 N2 120.8(5) . .
C22 C21 N2 120.4(4) . .
C23 C22 C21 121.1(5) . .
C24 C23 C22 118.5(5) . .
C24 C23 C231 121.1(6) . .
C22 C23 C231 120.3(6) . .
C23 C24 C25 122.2(5) . .
C24 C25 C26 118.3(5) . .
C24 C25 C251 121.2(5) . .
C26 C25 C251 120.5(5) . .
C21 C26 C25 121.0(5) . .
N2 C27 C28 111.3(4) . .
N2 C27 C29 108.5(4) . .
C28 C27 C29 107.8(5) . .
N2 C27 C210 109.6(4) . .
C28 C27 C210 110.2(5) . .
C29 C27 C210 109.4(5) . .
C32 C31 C36 117.8(5) . .
C32 C31 N3 120.5(4) . .
C36 C31 N3 121.7(5) . .
C33 C32 C31 121.3(5) . .
C34 C33 C32 118.7(5) . .
C34 C33 C331 121.6(6) . .
C32 C33 C331 119.7(6) . .
C33 C34 C35 122.3(5) . .
C36 C35 C34 117.9(5) . .
C36 C35 C351 120.8(5) . .
C34 C35 C351 121.3(5) . .
C35 C36 C31 121.9(5) . .
N3 C37 C39 112.2(5) . .
N3 C37 C38 108.7(4) . .
C39 C37 C38 109.8(5) . .
N3 C37 C310 109.2(4) . .
C39 C37 C310 108.6(5) . .
C38 C37 C310 108.3(5) . .
C46 C41 C42 116.9(5) . .
C46 C41 P 117.4(4) . .
C42 C41 P 125.7(4) . .
C43 C42 C41 121.5(5) . .
C42 C43 C44 120.3(6) . .
C45 C44 C43 119.8(6) . .
C44 C45 C46 119.7(5) . .
C45 C46 C41 121.8(5) . .
O3S C11S C12S 135(3) . .
C11S O3S C9S 117(3) . .
O3S C9S C10S 126(3) . .
O3S C9S C9S 141(3) . 2
C10S C9S C9S 76(2) . 2
C10S C10S C9S 94(2) 2 .

loop_
_geom_bond_atom_site_label_1
_geom_bond_atom_site_label_2
_geom_bond_distance
_geom_bond_site_symmetry_2
Mo C1 1.762(5) .
Mo N2 1.973(4) .
Mo N1 1.993(4) .
Mo N3 1.999(4) .
P C1 1.771(5) .
P C41 1.826(5) .
P Na 2.936(3) .
P Na 2.958(2) 5
Na O1S 2.299(5) .
Na O2S 2.311(5) .
Na P 2.958(2) 5
Na Na 4.112(4) 5
O1S C1S 1.429(8) .
O1S C4S 1.433(8) .
N1 C11 1.447(6) .
N1 C17 1.509(7) .
C1S C2S 1.486(11) .
O2S C6S 1.398(9) .
O2S C7S 1.453(9) .
N2 C21 1.448(6) .
N2 C27 1.500(6) .
C2S C3S 1.448(12) .
N3 C31 1.437(6) .
N3 C37 1.497(6) .
C3S C4S 1.483(11) .
C5S C6S 1.462(12) .
C7S C8S 1.468(12) .
C11 C16 1.377(8) .
C11 C12 1.393(8) .
C12 C13 1.380(8) .
C13 C14 1.373(9) .
C13 C131 1.492(10) .
C14 C15 1.397(9) .
C15 C16 1.402(8) .
C15 C151 1.515(8) .
C17 C110 1.524(8) .
C17 C18 1.530(9) .
C17 C19 1.531(8) .
C21 C26 1.389(7) .
C21 C22 1.398(7) .
C22 C23 1.386(7) .
C23 C24 1.381(8) .
C23 C231 1.516(9) .
C24 C25 1.386(8) .
C25 C26 1.395(7) .
C25 C251 1.497(8) .
C27 C28 1.517(8) .
C27 C29 1.518(8) .
C27 C210 1.528(8) .
C31 C32 1.397(7) .
C31 C36 1.397(7) .
C32 C33 1.380(8) .
C33 C34 1.378(9) .
C33 C331 1.522(10) .
C34 C35 1.384(8) .
C35 C36 1.380(7) .
C35 C351 1.502(8) .
C37 C39 1.517(9) .
C37 C38 1.526(8) .
C37 C310 1.537(8) .
C41 C46 1.396(7) .
C41 C42 1.398(7) .
C42 C43 1.372(8) .
C43 C44 1.387(8) .
C44 C45 1.369(8) .
C45 C46 1.386(8) .
C11S O3S 1.407(18) .
C11S C12S 1.554(19) .
O3S C9S 1.441(18) .
C9S C10S 1.546(19) .
C9S C9S 2.01(6) 2
C10S C10S 1.50(7) 2
